data_7016663
loop_
_publ_author_name
'Molon, Mariusz'
'Bollermann, Timo'
'Gemel, Christian'
'Schaumann, Julian'
'Fischer, Roland A.'

_publ_section_title
;
 Mixed phosphine and group-13 metal ligator complexes
 [(PR(3))(a)M(ECp*)(b)] (M = Mo, Ni; E = Ga, Al; R = C(6)H(5),
 cyclo-C(6)H(11), CH(3)).
;
_journal_issue 40
_journal_name_full 'Dalton transactions (Cambridge, England : 2003)'
_journal_page_first 10769
_journal_page_last 10774
_journal_paper_doi 10.1039/c1dt10583c
_journal_volume 40
_journal_year 2011
_chemical_formula_moiety 'C48 H75 Ga3 Ni P'
_chemical_formula_sum 'C48 H75 Ga3 Ni P'
_chemical_formula_weight 950.92
_chemical_name_systematic
;
?
;
_space_group_IT_number 220
_space_group_name_Hall 'I -4bd 2c 3'
_symmetry_cell_setting cubic
_symmetry_space_group_name_Hall 'I -4bd 2c 3'
_symmetry_space_group_name_H-M 'I -4 3 d'
_atom_sites_solution_hydrogens geom
_atom_sites_solution_primary direct
_atom_sites_solution_secondary difmap
_audit_creation_method SHELXL-97
_cell_angle_alpha 90.00
_cell_angle_beta 90.00
_cell_angle_gamma 90.00
_cell_formula_units_Z 16
_cell_length_a 26.9627(3)
_cell_length_b 26.9627(3)
_cell_length_c 26.9627(3)
_cell_measurement_reflns_used 200
_cell_measurement_temperature 105(2)
_cell_measurement_theta_max 25.00
_cell_measurement_theta_min 3.38
_cell_volume 19601.5(4)
_computing_cell_refinement 'CrysAlis RED 1.171.13, Oxford Diffraction'
_computing_data_collection 'CrysAlis CCD 1.171.13, Oxford Diffraction'
_computing_data_reduction 'CrysAlis RED 1.171.13, Oxford Diffraction'
_computing_molecular_graphics SHELXL-97
_computing_publication_material SHELXL-97
_computing_structure_refinement 'SHELXL-97 (Sheldrick, 1997)'
_computing_structure_solution 'SHELXS-97 (Sheldrick, 1990)'
_diffrn_ambient_temperature 105(2)
_diffrn_measured_fraction_theta_full 0.996
_diffrn_measured_fraction_theta_max 0.996
_diffrn_radiation_monochromator graphite
_diffrn_radiation_source 'fine-focus sealed tube'
_diffrn_radiation_type MoK\a
_diffrn_radiation_wavelength 0.71073
_diffrn_reflns_av_R_equivalents 0.0735
_diffrn_reflns_av_sigmaI/netI 0.0294
_diffrn_reflns_limit_h_max 32
_diffrn_reflns_limit_h_min -29
_diffrn_reflns_limit_k_max 31
_diffrn_reflns_limit_k_min -32
_diffrn_reflns_limit_l_max 31
_diffrn_reflns_limit_l_min -32
_diffrn_reflns_number 63101
_diffrn_reflns_theta_full 25.00
_diffrn_reflns_theta_max 25.00
_diffrn_reflns_theta_min 3.38
_exptl_absorpt_coefficient_mu 2.072
_exptl_absorpt_correction_T_max 0.6821
_exptl_absorpt_correction_T_min 0.6711
_exptl_absorpt_correction_type empirical
_exptl_absorpt_process_details sadabs
_exptl_crystal_colour yellow
_exptl_crystal_density_diffrn 1.289
_exptl_crystal_density_method 'not measured'
_exptl_crystal_description prism
_exptl_crystal_F_000 7984
_exptl_crystal_size_max 0.20
_exptl_crystal_size_mid 0.20
_exptl_crystal_size_min 0.20
_refine_diff_density_max 0.267
_refine_diff_density_min -0.210
_refine_diff_density_rms 0.046
_refine_ls_abs_structure_details 'Flack H D (1983), Acta Cryst. A39, 876-881'
_refine_ls_abs_structure_Flack 0.02(2)
_refine_ls_extinction_method none
_refine_ls_goodness_of_fit_ref 1.147
_refine_ls_hydrogen_treatment constr
_refine_ls_matrix_type full
_refine_ls_number_parameters 258
_refine_ls_number_reflns 2878
_refine_ls_number_restraints 4
_refine_ls_restrained_S_all 1.176
_refine_ls_R_factor_all 0.0505
_refine_ls_R_factor_gt 0.0390
_refine_ls_shift/su_max 0.008
_refine_ls_shift/su_mean 0.001
_refine_ls_structure_factor_coef Fsqd
_refine_ls_weighting_details 'calc w=1/[\s^2^(Fo^2^)+(0.0332P)^2^+7.4881P] where P=(Fo^2^+2Fc^2^)/3'
_refine_ls_weighting_scheme calc
_refine_ls_wR_factor_gt 0.0744
_refine_ls_wR_factor_ref 0.0784
_reflns_number_gt 2473
_reflns_number_total 2878
_reflns_threshold_expression >2sigma(I)
_cod_data_source_file c1dt10583c.txt
_cod_data_source_block Ni(GaCpstar)3(PCy3)
_cod_database_code 7016663

loop_
_symmetry_equiv_pos_as_xyz
'x, y, z'
'y+1/4, -x+3/4, -z+1/4'
'-x, -y+1/2, z'
'-y+3/4, x+3/4, -z+1/4'
'x, -y, -z+1/2'
'-y+1/4, -x+3/4, z+3/4'
'-x, y+1/2, -z+1/2'
'y+3/4, x+3/4, z+3/4'
'z, x, y'
'x+1/4, -z+3/4, -y+1/4'
'-z, -x+1/2, y'
'-x+3/4, z+3/4, -y+1/4'
'z, -x, -y+1/2'
'-x+1/4, -z+3/4, y+3/4'
'-z, x+1/2, -y+1/2'
'x+3/4, z+3/4, y+3/4'
'y, z, x'
'z+3/4, y+3/4, x+3/4'
'z+3/4, -y+1/4, -x+3/4'
'-z+1/4, -y+3/4, x+3/4'
'-z+1/4, y+1/4, -x+3/4'
'y, -z, -x+1/2'
'-y+1/2, -z, x+1/2'
'-y, z+1/2, -x+1/2'
'x+1/2, y+1/2, z+1/2'
'y+3/4, -x+5/4, -z+3/4'
'-x+1/2, -y+1, z+1/2'
'-y+5/4, x+5/4, -z+3/4'
'x+1/2, -y+1/2, -z+1'
'-y+3/4, -x+5/4, z+5/4'
'-x+1/2, y+1, -z+1'
'y+5/4, x+5/4, z+5/4'
'z+1/2, x+1/2, y+1/2'
'x+3/4, -z+5/4, -y+3/4'
'-z+1/2, -x+1, y+1/2'
'-x+5/4, z+5/4, -y+3/4'
'z+1/2, -x+1/2, -y+1'
'-x+3/4, -z+5/4, y+5/4'
'-z+1/2, x+1, -y+1'
'x+5/4, z+5/4, y+5/4'
'y+1/2, z+1/2, x+1/2'
'z+5/4, y+5/4, x+5/4'
'z+5/4, -y+3/4, -x+5/4'
'-z+3/4, -y+5/4, x+5/4'
'-z+3/4, y+3/4, -x+5/4'
'y+1/2, -z+1/2, -x+1'
'-y+1, -z+1/2, x+1'
'-y+1/2, z+1, -x+1'

loop_
_atom_site_label
_atom_site_type_symbol
_atom_site_fract_x
_atom_site_fract_y
_atom_site_fract_z
_atom_site_U_iso_or_equiv
_atom_site_adp_type
_atom_site_occupancy
_atom_site_symmetry_multiplicity
_atom_site_calc_flag
_atom_site_refinement_flags
_atom_site_disorder_assembly
_atom_site_disorder_group
Ni1 Ni -0.023385(17) -0.023385(17) -0.023385(17) 0.03560(19) Uani 1 3 d S . .
P1 P 0.02211(4) 0.02211(4) 0.02211(4) 0.0525(5) Uani 1 3 d S A .
C1 C 0.0103(2) 0.0136(2) 0.09029(19) 0.0897(19) Uani 1 1 d D . .
Ga1 Ga 0.0003(2) -0.10344(16) -0.02406(17) 0.0657(12) Uani 0.602(14) 1 d P A 1
C2 C 0.0225(12) -0.0392(5) 0.1084(10) 0.112(9) Uani 0.495(10) 1 d PD A 1
H2A H 0.0578 -0.0470 0.1018 0.134 Uiso 0.495(10) 1 calc PR A 1
H2B H 0.0017 -0.0637 0.0907 0.134 Uiso 0.495(10) 1 calc PR A 1
C3 C 0.0120(9) -0.0416(10) 0.1652(10) 0.128(9) Uani 0.495(10) 1 d P A 1
H3A H 0.0164 -0.0763 0.1763 0.154 Uiso 0.495(10) 1 calc PR A 1
H3B H 0.0373 -0.0213 0.1825 0.154 Uiso 0.495(10) 1 calc PR A 1
C4 C -0.0338(11) -0.0259(7) 0.1803(6) 0.117(7) Uani 0.495(10) 1 d P A 1
H4A H -0.0381 -0.0315 0.2164 0.140 Uiso 0.495(10) 1 calc PR A 1
H4B H -0.0602 -0.0441 0.1624 0.140 Uiso 0.495(10) 1 calc PR A 1
C5 C -0.0361(9) 0.0293(6) 0.1684(6) 0.130(7) Uani 0.495(10) 1 d P A 1
H5A H -0.0083 0.0467 0.1850 0.156 Uiso 0.495(10) 1 calc PR A 1
H5B H -0.0676 0.0433 0.1813 0.156 Uiso 0.495(10) 1 calc PR A 1
C6 C -0.0331(5) 0.0379(4) 0.1113(4) 0.103(5) Uani 0.495(10) 1 d PD A 1
H6A H -0.0634 0.0247 0.0953 0.123 Uiso 0.495(10) 1 calc PR A 1
H6B H -0.0314 0.0739 0.1045 0.123 Uiso 0.495(10) 1 calc PR A 1
C10 C 0.0467(3) -0.1700(3) -0.0564(3) 0.102(9) Uani 0.602(14) 1 d PG A 1
C11 C -0.0042(3) -0.1830(2) -0.0529(3) 0.081(5) Uani 0.602(14) 1 d PG A 1
C12 C -0.0172(3) -0.18451(18) -0.0019(3) 0.066(3) Uani 0.602(14) 1 d PG A 1
C13 C 0.0257(4) -0.1724(2) 0.0261(2) 0.105(7) Uani 0.602(14) 1 d PG A 1
C14 C 0.0652(3) -0.1635(2) -0.0075(3) 0.089(5) Uani 0.602(14) 1 d PG A 1
C15 C 0.0760(4) -0.1642(4) -0.1038(3) 0.150(9) Uani 0.602(14) 1 d PG A 1
H15A H 0.0923 -0.1956 -0.1119 0.226 Uiso 0.602(14) 1 calc PR A 1
H15B H 0.1011 -0.1383 -0.0993 0.226 Uiso 0.602(14) 1 calc PR A 1
H15C H 0.0536 -0.1548 -0.1308 0.226 Uiso 0.602(14) 1 calc PR A 1
C16 C -0.0385(4) -0.1935(4) -0.0959(4) 0.141(8) Uani 0.602(14) 1 d PG A 1
H16A H -0.0365 -0.2286 -0.1048 0.212 Uiso 0.602(14) 1 calc PR A 1
H16B H -0.0287 -0.1732 -0.1245 0.212 Uiso 0.602(14) 1 calc PR A 1
H16C H -0.0727 -0.1853 -0.0865 0.212 Uiso 0.602(14) 1 calc PR A 1
C17 C -0.0677(3) -0.1968(3) 0.0188(5) 0.155(9) Uani 0.602(14) 1 d PG A 1
H17A H -0.0698 -0.2325 0.0255 0.232 Uiso 0.602(14) 1 calc PR A 1
H17B H -0.0933 -0.1875 -0.0052 0.232 Uiso 0.602(14) 1 calc PR A 1
H17C H -0.0729 -0.1784 0.0498 0.232 Uiso 0.602(14) 1 calc PR A 1
C18 C 0.0288(6) -0.1696(3) 0.0820(2) 0.148(8) Uani 0.602(14) 1 d PG A 1
H18A H 0.0398 -0.2016 0.0951 0.222 Uiso 0.602(14) 1 calc PR A 1
H18B H -0.0040 -0.1615 0.0955 0.222 Uiso 0.602(14) 1 calc PR A 1
H18C H 0.0525 -0.1438 0.0915 0.222 Uiso 0.602(14) 1 calc PR A 1
C19 C 0.1176(3) -0.1494(4) 0.0062(5) 0.206(11) Uani 0.602(14) 1 d PG A 1
H19A H 0.1375 -0.1795 0.0102 0.310 Uiso 0.602(14) 1 calc PR A 1
H19B H 0.1174 -0.1308 0.0374 0.310 Uiso 0.602(14) 1 calc PR A 1
H19C H 0.1319 -0.1288 -0.0201 0.310 Uiso 0.602(14) 1 calc PR A 1
Ga1A Ga -0.0055(4) -0.1023(2) -0.0299(3) 0.0697(16) Uani 0.398(14) 1 d P A 2
C2A C 0.0351(5) 0.0405(4) 0.1298(4) 0.094(4) Uani 0.505(10) 1 d PD A 2
H2AA H 0.0334 0.0764 0.1226 0.112 Uiso 0.505(10) 1 calc PR A 2
H2AB H 0.0705 0.0309 0.1303 0.112 Uiso 0.505(10) 1 calc PR A 2
C3A C 0.0132(8) 0.0311(6) 0.1801(5) 0.108(6) Uani 0.505(10) 1 d P A 2
H3AA H 0.0328 0.0494 0.2052 0.129 Uiso 0.505(10) 1 calc PR A 2
H3AB H -0.0210 0.0445 0.1808 0.129 Uiso 0.505(10) 1 calc PR A 2
C4A C 0.0116(8) -0.0217(9) 0.1942(6) 0.143(8) Uani 0.505(10) 1 d P A 2
H4AA H -0.0048 -0.0248 0.2269 0.172 Uiso 0.505(10) 1 calc PR A 2
H4AB H 0.0460 -0.0341 0.1978 0.172 Uiso 0.505(10) 1 calc PR A 2
C5A C -0.0173(15) -0.0564(9) 0.1547(6) 0.159(11) Uani 0.505(10) 1 d P A 2
H5AA H -0.0534 -0.0498 0.1557 0.191 Uiso 0.505(10) 1 calc PR A 2
H5AB H -0.0117 -0.0920 0.1622 0.191 Uiso 0.505(10) 1 calc PR A 2
C6A C 0.0050(11) -0.0426(4) 0.1015(9) 0.108(8) Uani 0.505(10) 1 d PD A 2
H6AA H -0.0165 -0.0576 0.0757 0.129 Uiso 0.505(10) 1 calc PR A 2
H6AB H 0.0382 -0.0582 0.0985 0.129 Uiso 0.505(10) 1 calc PR A 2
C10A C -0.0367(3) -0.1876(2) -0.0288(4) 0.064(5) Uani 0.398(14) 1 d PG A 2
C11A C -0.0051(4) -0.1811(3) 0.0128(4) 0.090(8) Uani 0.398(14) 1 d PG A 2
C12A C 0.0435(3) -0.1714(4) -0.0049(4) 0.114(11) Uani 0.398(14) 1 d PG A 2
C13A C 0.0420(3) -0.1719(4) -0.0576(4) 0.062(9) Uani 0.398(14) 1 d PG A 2
C14A C -0.0075(3) -0.1819(4) -0.0723(4) 0.077(6) Uani 0.398(14) 1 d PG A 2
C15A C -0.0915(3) -0.1986(4) -0.0272(6) 0.084(5) Uani 0.398(14) 1 d PG A 2
H15D H -0.0966 -0.2346 -0.0254 0.126 Uiso 0.398(14) 1 calc PR A 2
H15E H -0.1074 -0.1856 -0.0572 0.126 Uiso 0.398(14) 1 calc PR A 2
H15F H -0.1062 -0.1828 0.0021 0.126 Uiso 0.398(14) 1 calc PR A 2
C16A C -0.0205(6) -0.1840(5) 0.0666(4) 0.121(8) Uani 0.398(14) 1 d PG A 2
H16D H -0.0177 -0.2184 0.0781 0.181 Uiso 0.398(14) 1 calc PR A 2
H16E H -0.0550 -0.1729 0.0699 0.181 Uiso 0.398(14) 1 calc PR A 2
H16F H 0.0011 -0.1627 0.0866 0.181 Uiso 0.398(14) 1 calc PR A 2
C17A C 0.0889(4) -0.1622(6) 0.0266(6) 0.23(2) Uani 0.398(14) 1 d PG A 2
H17D H 0.1044 -0.1940 0.0350 0.345 Uiso 0.398(14) 1 calc PR A 2
H17E H 0.0791 -0.1451 0.0571 0.345 Uiso 0.398(14) 1 calc PR A 2
H17F H 0.1125 -0.1416 0.0082 0.345 Uiso 0.398(14) 1 calc PR A 2
C18A C 0.0855(4) -0.1633(7) -0.0918(5) 0.128(11) Uani 0.398(14) 1 d PG A 2
H18D H 0.1019 -0.1950 -0.0988 0.192 Uiso 0.398(14) 1 calc PR A 2
H18E H 0.1091 -0.1406 -0.0760 0.192 Uiso 0.398(14) 1 calc PR A 2
H18F H 0.0736 -0.1487 -0.1229 0.192 Uiso 0.398(14) 1 calc PR A 2
C19A C -0.0260(5) -0.1858(6) -0.1250(4) 0.134(10) Uani 0.398(14) 1 d PG A 2
H19D H -0.0246 -0.2205 -0.1359 0.200 Uiso 0.398(14) 1 calc PR A 2
H19E H -0.0051 -0.1655 -0.1467 0.200 Uiso 0.398(14) 1 calc PR A 2
H19F H -0.0603 -0.1739 -0.1268 0.200 Uiso 0.398(14) 1 calc PR A 2

loop_
_atom_site_aniso_label
_atom_site_aniso_U_11
_atom_site_aniso_U_22
_atom_site_aniso_U_33
_atom_site_aniso_U_23
_atom_site_aniso_U_13
_atom_site_aniso_U_12
Ni1 0.03560(19) 0.03560(19) 0.03560(19) 0.0027(2) 0.0027(2) 0.0027(2)
P1 0.0525(5) 0.0525(5) 0.0525(5) -0.0062(5) -0.0062(5) -0.0062(5)
C1 0.118(5) 0.098(4) 0.052(3) -0.014(3) -0.015(3) 0.017(4)
Ga1 0.096(3) 0.0433(13) 0.0580(11) 0.0125(9) -0.0009(12) 0.0220(12)
C2 0.118(13) 0.161(19) 0.056(11) -0.022(10) -0.063(9) 0.006(11)
C3 0.17(2) 0.130(18) 0.088(16) 0.027(12) -0.054(16) -0.060(16)
C4 0.20(2) 0.098(12) 0.050(9) 0.018(9) -0.023(12) -0.033(13)
C5 0.19(2) 0.108(13) 0.096(11) -0.003(9) 0.022(12) -0.022(12)
C6 0.181(15) 0.064(8) 0.064(7) 0.016(6) 0.025(8) 0.010(8)
C10 0.111(16) 0.023(9) 0.17(3) -0.010(12) 0.010(18) 0.011(9)
C11 0.143(14) 0.027(5) 0.073(8) 0.000(4) -0.004(8) 0.011(8)
C12 0.081(7) 0.036(6) 0.080(8) 0.002(5) -0.012(7) 0.017(5)
C13 0.21(2) 0.038(6) 0.063(7) 0.005(5) -0.034(10) 0.046(8)
C14 0.100(11) 0.046(6) 0.121(14) -0.006(7) 0.007(9) 0.021(6)
C15 0.205(19) 0.115(14) 0.131(12) 0.024(10) 0.078(12) 0.115(13)
C16 0.158(15) 0.052(7) 0.214(18) -0.051(9) -0.081(13) 0.045(8)
C17 0.145(13) 0.064(7) 0.26(2) 0.061(10) 0.068(16) 0.025(8)
C18 0.29(2) 0.081(8) 0.077(8) 0.036(6) -0.009(10) 0.036(11)
C19 0.095(11) 0.098(11) 0.43(3) 0.011(16) -0.124(16) 0.034(9)
Ga1A 0.0635(18) 0.0316(19) 0.114(4) -0.017(2) 0.012(3) 0.0100(14)
C2A 0.110(10) 0.115(10) 0.056(7) -0.034(6) -0.017(6) 0.020(7)
C3A 0.163(18) 0.103(11) 0.058(8) -0.015(7) 0.005(9) 0.027(11)
C4A 0.143(16) 0.21(2) 0.077(11) -0.066(14) -0.024(10) 0.048(14)
C5A 0.29(4) 0.153(18) 0.033(8) 0.002(9) -0.009(13) -0.08(2)
C6A 0.19(3) 0.099(11) 0.037(8) 0.037(8) -0.032(12) 0.010(11)
C10A 0.094(12) 0.025(6) 0.073(12) 0.007(7) -0.001(9) 0.014(7)
C11A 0.128(18) 0.055(12) 0.085(13) 0.010(9) -0.055(15) 0.031(11)
C12A 0.13(2) 0.072(14) 0.15(3) 0.002(15) -0.08(2) 0.054(13)
C13A 0.041(11) 0.072(18) 0.073(18) 0.001(13) -0.003(12) 0.039(10)
C14A 0.054(11) 0.049(10) 0.129(15) -0.028(8) 0.024(10) 0.022(8)
C15A 0.096(11) 0.065(9) 0.090(11) -0.025(8) -0.006(9) -0.019(8)
C16A 0.150(19) 0.096(14) 0.116(15) 0.036(11) -0.030(15) -0.002(13)
C17A 0.14(3) 0.085(16) 0.46(6) 0.00(2) -0.20(3) 0.009(16)
C18A 0.099(16) 0.089(18) 0.20(3) -0.042(17) 0.039(18) -0.040(14)
C19A 0.085(12) 0.104(16) 0.21(2) -0.102(17) -0.009(15) -0.001(11)

loop_
_atom_type_symbol
_atom_type_description
_atom_type_scat_dispersion_real
_atom_type_scat_dispersion_imag
_atom_type_scat_source
C C 0.0033 0.0016 'International Tables Vol C Tables 4.2.6.8 and 6.1.1.4'
H H 0.0000 0.0000 'International Tables Vol C Tables 4.2.6.8 and 6.1.1.4'
Ga Ga 0.2307 1.6083 'International Tables Vol C Tables 4.2.6.8 and 6.1.1.4'
Ni Ni 0.3393 1.1124 'International Tables Vol C Tables 4.2.6.8 and 6.1.1.4'
P P 0.1023 0.0942 'International Tables Vol C Tables 4.2.6.8 and 6.1.1.4'

loop_
_geom_angle_atom_site_label_1
_geom_angle_atom_site_label_2
_geom_angle_atom_site_label_3
_geom_angle
_geom_angle_site_symmetry_1
_geom_angle_site_symmetry_3
P1 Ni1 Ga1A 118.7(3) . .
P1 Ni1 Ga1A 118.7(3) . 17
Ga1A Ni1 Ga1A 98.9(3) . 17
P1 Ni1 Ga1A 118.7(3) . 9
Ga1A Ni1 Ga1A 98.9(3) . 9
Ga1A Ni1 Ga1A 98.9(3) 17 9
P1 Ni1 Ga1 113.25(15) . .
Ga1A Ni1 Ga1 5.5(4) . .
Ga1A Ni1 Ga1 101.5(3) 17 .
Ga1A Ni1 Ga1 103.1(3) 9 .
P1 Ni1 Ga1 113.25(15) . 9
Ga1A Ni1 Ga1 101.5(3) . 9
Ga1A Ni1 Ga1 103.1(3) 17 9
Ga1A Ni1 Ga1 5.5(4) 9 9
Ga1 Ni1 Ga1 105.44(17) . 9
P1 Ni1 Ga1 113.25(15) . 17
Ga1A Ni1 Ga1 103.1(3) . 17
Ga1A Ni1 Ga1 5.5(4) 17 17
Ga1A Ni1 Ga1 101.5(3) 9 17
Ga1 Ni1 Ga1 105.44(17) . 17
Ga1 Ni1 Ga1 105.44(17) 9 17
C1 P1 C1 105.3(2) 17 .
C1 P1 C1 105.3(2) 17 9
C1 P1 C1 105.3(2) . 9
C1 P1 Ni1 113.37(18) 17 .
C1 P1 Ni1 113.37(18) . .
C1 P1 Ni1 113.37(18) 9 .
C6 C1 C2A 81.9(8) . .
C6 C1 C2 117.6(16) . .
C2A C1 C2 97.4(9) . .
C6 C1 C6A 106.9(13) . .
C2A C1 C6A 112.8(10) . .
C2 C1 C6A 19.2(16) . .
C6 C1 P1 117.5(5) . .
C2A C1 P1 125.4(7) . .
C2 C1 P1 112.8(13) . .
C6A C1 P1 109.0(10) . .
Ni1 Ga1 C11 152.6(3) . .
Ni1 Ga1 C12 147.8(3) . .
C11 Ga1 C12 35.95(11) . .
Ni1 Ga1 C10 152.1(3) . .
C11 Ga1 C10 35.58(12) . .
C12 Ga1 C10 58.93(17) . .
Ni1 Ga1 C13 145.0(3) . .
C11 Ga1 C13 58.66(14) . .
C12 Ga1 C13 35.00(9) . .
C10 Ga1 C13 57.77(16) . .
Ni1 Ga1 C14 147.5(3) . .
C11 Ga1 C14 58.29(17) . .
C12 Ga1 C14 57.94(15) . .
C10 Ga1 C14 34.52(12) . .
C13 Ga1 C14 34.23(10) . .
C1 C2 C3 108(2) . .
C1 C2 H2A 110.1 . .
C3 C2 H2A 110.1 . .
C1 C2 H2B 110.1 . .
C3 C2 H2B 110.1 . .
H2A C2 H2B 108.4 . .
C4 C3 C2 116.4(19) . .
C4 C3 H3A 108.2 . .
C2 C3 H3A 108.2 . .
C4 C3 H3B 108.2 . .
C2 C3 H3B 108.2 . .
H3A C3 H3B 107.3 . .
C3 C4 C5 106(2) . .
C3 C4 H4A 110.5 . .
C5 C4 H4A 110.5 . .
C3 C4 H4B 110.5 . .
C5 C4 H4B 110.5 . .
H4A C4 H4B 108.7 . .
C4 C5 C6 110.5(12) . .
C4 C5 H5A 109.5 . .
C6 C5 H5A 109.6 . .
C4 C5 H5B 109.6 . .
C6 C5 H5B 109.6 . .
H5A C5 H5B 108.1 . .
C1 C6 C5 111.1(11) . .
C1 C6 H6A 109.4 . .
C5 C6 H6A 109.4 . .
C1 C6 H6B 109.4 . .
C5 C6 H6B 109.4 . .
H6A C6 H6B 108.0 . .
C11 C10 C14 108.0 . .
C11 C10 C15 126.0 . .
C14 C10 C15 126.0 . .
C11 C10 Ga1 69.5(2) . .
C14 C10 Ga1 75.4(2) . .
C15 C10 Ga1 120.80(19) . .
C10 C11 C12 108.0 . .
C10 C11 C16 126.0 . .
C12 C11 C16 126.0 . .
C10 C11 Ga1 74.9(3) . .
C12 C11 Ga1 73.1(2) . .
C16 C11 Ga1 118.0(2) . .
C13 C12 C11 108.0 . .
C13 C12 C17 126.0 . .
C11 C12 C17 126.0 . .
C13 C12 Ga1 75.8(3) . .
C11 C12 Ga1 70.9(2) . .
C17 C12 Ga1 119.1(3) . .
C14 C13 C12 108.0 . .
C14 C13 C18 126.0 . .
C12 C13 C18 126.0 . .
C14 C13 Ga1 73.8(2) . .
C12 C13 Ga1 69.2(3) . .
C18 C13 Ga1 122.6(2) . .
C13 C14 C10 108.0 . .
C13 C14 C19 126.0 . .
C10 C14 C19 126.0 . .
C13 C14 Ga1 71.9(2) . .
C10 C14 Ga1 70.1(2) . .
C19 C14 Ga1 123.6(2) . .
C10 C15 H15A 109.5 . .
C10 C15 H15B 109.5 . .
H15A C15 H15B 109.5 . .
C10 C15 H15C 109.5 . .
H15A C15 H15C 109.5 . .
H15B C15 H15C 109.5 . .
C11 C16 H16A 109.5 . .
C11 C16 H16B 109.5 . .
H16A C16 H16B 109.5 . .
C11 C16 H16C 109.5 . .
H16A C16 H16C 109.5 . .
H16B C16 H16C 109.5 . .
C12 C17 H17A 109.5 . .
C12 C17 H17B 109.5 . .
H17A C17 H17B 109.5 . .
C12 C17 H17C 109.5 . .
H17A C17 H17C 109.5 . .
H17B C17 H17C 109.5 . .
C13 C18 H18A 109.5 . .
C13 C18 H18B 109.5 . .
H18A C18 H18B 109.5 . .
C13 C18 H18C 109.5 . .
H18A C18 H18C 109.5 . .
H18B C18 H18C 109.5 . .
C14 C19 H19A 109.5 . .
C14 C19 H19B 109.5 . .
H19A C19 H19B 109.5 . .
C14 C19 H19C 109.5 . .
H19A C19 H19C 109.5 . .
H19B C19 H19C 109.5 . .
Ni1 Ga1A C12A 149.3(5) . .
Ni1 Ga1A C13A 155.0(4) . .
C12A Ga1A C13A 34.61(18) . .
Ni1 Ga1A C11A 144.8(4) . .
C12A Ga1A C11A 34.39(15) . .
C13A Ga1A C11A 57.1(2) . .
Ni1 Ga1A C14A 153.0(5) . .
C12A Ga1A C14A 57.0(2) . .
C13A Ga1A C14A 34.22(17) . .
C11A Ga1A C14A 56.5(2) . .
Ni1 Ga1A C10A 146.7(5) . .
C12A Ga1A C10A 56.8(2) . .
C13A Ga1A C10A 56.6(2) . .
C11A Ga1A C10A 33.90(12) . .
C14A Ga1A C10A 33.81(13) . .
C1 C2A C3A 113.5(11) . .
C1 C2A H2AA 108.9 . .
C3A C2A H2AA 108.9 . .
C1 C2A H2AB 108.9 . .
C3A C2A H2AB 108.9 . .
H2AA C2A H2AB 107.7 . .
C4A C3A C2A 114.0(12) . .
C4A C3A H3AA 108.7 . .
C2A C3A H3AA 108.7 . .
C4A C3A H3AB 108.7 . .
C2A C3A H3AB 108.7 . .
H3AA C3A H3AB 107.6 . .
C3A C4A C5A 113.7(17) . .
C3A C4A H4AA 108.8 . .
C5A C4A H4AA 108.8 . .
C3A C4A H4AB 108.8 . .
C5A C4A H4AB 108.8 . .
H4AA C4A H4AB 107.7 . .
C4A C5A C6A 105.9(17) . .
C4A C5A H5AA 110.6 . .
C6A C5A H5AA 110.5 . .
C4A C5A H5AB 110.5 . .
C6A C5A H5AB 110.6 . .
H5AA C5A H5AB 108.7 . .
C5A C6A C1 115.9(18) . .
C5A C6A H6AA 108.3 . .
C1 C6A H6AA 108.3 . .
C5A C6A H6AB 108.3 . .
C1 C6A H6AB 108.3 . .
H6AA C6A H6AB 107.4 . .
C11A C10A C14A 108.0 . .
C11A C10A C15A 126.0 . .
C14A C10A C15A 126.0 . .
C11A C10A Ga1A 71.9(4) . .
C14A C10A Ga1A 72.4(4) . .
C15A C10A Ga1A 121.4(4) . .
C12A C11A C10A 108.0 . .
C12A C11A C16A 126.0 . .
C10A C11A C16A 126.0 . .
C12A C11A Ga1A 71.4(4) . .
C10A C11A Ga1A 74.2(3) . .
C16A C11A Ga1A 120.2(4) . .
C13A C12A C11A 108.0 . .
C13A C12A C17A 126.0 . .
C11A C12A C17A 126.0 . .
C13A C12A Ga1A 73.0(4) . .
C11A C12A Ga1A 74.2(3) . .
C17A C12A Ga1A 118.7(3) . .
C14A C13A C12A 108.0 . .
C14A C13A C18A 126.0 . .
C12A C13A C18A 126.0 . .
C14A C13A Ga1A 74.5(3) . .
C12A C13A Ga1A 72.4(4) . .
C18A C13A Ga1A 119.0(3) . .
C13A C14A C10A 108.0 . .
C13A C14A C19A 126.0 . .
C10A C14A C19A 126.0 . .
C13A C14A Ga1A 71.3(4) . .
C10A C14A Ga1A 73.8(3) . .
C19A C14A Ga1A 120.7(3) . .
C10A C15A H15D 109.5 . .
C10A C15A H15E 109.5 . .
H15D C15A H15E 109.5 . .
C10A C15A H15F 109.5 . .
H15D C15A H15F 109.5 . .
H15E C15A H15F 109.5 . .
C11A C16A H16D 109.5 . .
C11A C16A H16E 109.5 . .
H16D C16A H16E 109.5 . .
C11A C16A H16F 109.5 . .
H16D C16A H16F 109.5 . .
H16E C16A H16F 109.5 . .
C12A C17A H17D 109.5 . .
C12A C17A H17E 109.5 . .
H17D C17A H17E 109.5 . .
C12A C17A H17F 109.5 . .
H17D C17A H17F 109.5 . .
H17E C17A H17F 109.5 . .
C13A C18A H18D 109.5 . .
C13A C18A H18E 109.5 . .
H18D C18A H18E 109.5 . .
C13A C18A H18F 109.5 . .
H18D C18A H18F 109.5 . .
H18E C18A H18F 109.5 . .
C14A C19A H19D 109.5 . .
C14A C19A H19E 109.5 . .
H19D C19A H19E 109.5 . .
C14A C19A H19F 109.5 . .
H19D C19A H19F 109.5 . .
H19E C19A H19F 109.5 . .

loop_
_geom_bond_atom_site_label_1
_geom_bond_atom_site_label_2
_geom_bond_distance
_geom_bond_site_symmetry_2
Ni1 P1 2.1245(19) .
Ni1 Ga1A 2.188(6) .
Ni1 Ga1A 2.188(6) 17
Ni1 Ga1A 2.188(6) 9
Ni1 Ga1 2.251(5) .
Ni1 Ga1 2.251(5) 9
Ni1 Ga1 2.251(5) 17
P1 C1 1.880(5) 17
P1 C1 1.880(5) .
P1 C1 1.880(5) 9
C1 C6 1.456(9) .
C1 C2A 1.451(8) .
C1 C2 1.541(10) .
C1 C6A 1.553(9) .
Ga1 C11 2.286(8) .
Ga1 C12 2.314(6) .
Ga1 C10 2.356(9) .
Ga1 C13 2.400(6) .
Ga1 C14 2.425(8) .
C2 C3 1.56(4) .
C2 H2A 0.9900 .
C2 H2B 0.9900 .
C3 C4 1.37(3) .
C3 H3A 0.9900 .
C3 H3B 0.9900 .
C4 C5 1.52(2) .
C4 H4A 0.9900 .
C4 H4B 0.9900 .
C5 C6 1.560(17) .
C5 H5A 0.9900 .
C5 H5B 0.9900 .
C6 H6A 0.9900 .
C6 H6B 0.9900 .
C10 C11 1.4200 .
C10 C14 1.4200 .
C10 C15 1.5095 .
C11 C12 1.4200 .
C11 C16 1.5095 .
C12 C13 1.4200 .
C12 C17 1.5095 .
C13 C14 1.4200 .
C13 C18 1.5095 .
C14 C19 1.5095 .
C15 H15A 0.9800 .
C15 H15B 0.9800 .
C15 H15C 0.9800 .
C16 H16A 0.9800 .
C16 H16B 0.9800 .
C16 H16C 0.9800 .
C17 H17A 0.9800 .
C17 H17B 0.9800 .
C17 H17C 0.9800 .
C18 H18A 0.9800 .
C18 H18B 0.9800 .
C18 H18C 0.9800 .
C19 H19A 0.9800 .
C19 H19B 0.9800 .
C19 H19C 0.9800 .
Ga1A C12A 2.383(12) .
Ga1A C13A 2.391(13) .
Ga1A C11A 2.419(10) .
Ga1A C14A 2.433(12) .
Ga1A C10A 2.450(9) .
C2A C3A 1.501(18) .
C2A H2AA 0.9900 .
C2A H2AB 0.9900 .
C3A C4A 1.47(3) .
C3A H3AA 0.9900 .
C3A H3AB 0.9900 .
C4A C5A 1.62(2) .
C4A H4AA 0.9900 .
C4A H4AB 0.9900 .
C5A C6A 1.60(3) .
C5A H5AA 0.9900 .
C5A H5AB 0.9900 .
C6A H6AA 0.9900 .
C6A H6AB 0.9900 .
C10A C11A 1.4200 .
C10A C14A 1.4200 .
C10A C15A 1.5095 .
C11A C12A 1.4200 .
C11A C16A 1.5095 .
C12A C13A 1.4200 .
C12A C17A 1.5095 .
C13A C14A 1.4200 .
C13A C18A 1.5095 .
C14A C19A 1.5095 .
C15A H15D 0.9800 .
C15A H15E 0.9800 .
C15A H15F 0.9800 .
C16A H16D 0.9800 .
C16A H16E 0.9800 .
C16A H16F 0.9800 .
C17A H17D 0.9800 .
C17A H17E 0.9800 .
C17A H17F 0.9800 .
C18A H18D 0.9800 .
C18A H18E 0.9800 .
C18A H18F 0.9800 .
C19A H19D 0.9800 .
C19A H19E 0.9800 .
C19A H19F 0.9800 .
